data_7048492
loop_
_publ_author_name
'Ma, Chenxi'
'Hill, Anthony F.'

_publ_section_title
;
 Methimazolyl based diptych bicyclo-[3.3.0]-ruthenaboratranes.
;
_journal_issue 6
_journal_name_full 'Dalton transactions (Cambridge, England : 2003)'
_journal_page_first 1976
_journal_page_last 1992
_journal_paper_doi 10.1039/c8dt04813d
_journal_volume 48
_journal_year 2019
_chemical_formula_moiety 'C45 H41 B N4 O P2 Ru S2, C4 H10 O'
_chemical_formula_sum 'C49 H51 B N4 O2 P2 Ru S2'
_chemical_formula_weight 965.93
_space_group_IT_number 14
_space_group_name_Hall '-P 2yn'
_space_group_name_H-M_alt 'P 1 21/n 1'
_symmetry_cell_setting monoclinic
_symmetry_space_group_name_Hall '-P 2yn'
_symmetry_space_group_name_H-M 'P 1 21/n 1'
_atom_sites_solution_hydrogens difmap
_atom_sites_solution_primary other
_audit_creation_date 2017-07-05
_audit_creation_method CRYSTALS_ver_14.61
_audit_update_record
;
2018-11-26 deposited with the CCDC.
2019-01-03 downloaded from the CCDC.
;
_cell_angle_alpha 90
_cell_angle_beta 99.4996(7)
_cell_angle_gamma 90
_cell_formula_units_Z 4
_cell_length_a 12.21410(10)
_cell_length_b 24.2890(2)
_cell_length_c 15.83510(10)
_cell_measurement_reflns_used 40374
_cell_measurement_temperature 150
_cell_measurement_theta_max 74
_cell_measurement_theta_min 4
_cell_volume 4633.35(6)
_computing_cell_refinement 'CrysAlisPro, (Agilent, 2011)'
_computing_data_collection 'SuperNova, (Oxford Diffraction, 2010)'
_computing_data_reduction 'CrysAlisPro, (Agilent, 2011)'
_computing_molecular_graphics 'CAMERON (Watkin et al., 1996)'
_computing_publication_material 'CRYSTALS (Betteridge et al., 2003)'
_computing_structure_refinement 'CRYSTALS (Betteridge et al., 2003)'
_computing_structure_solution 'Superflip (Palatinus & Chapuis, 2007)'
_diffrn_ambient_temperature 150
_diffrn_measured_fraction_theta_full 1.000
_diffrn_measured_fraction_theta_max 0.996
_diffrn_measurement_device Area
_diffrn_measurement_device_type 'Oxford Diffraction SuperNova'
_diffrn_measurement_method '\f & \w scans'
_diffrn_radiation_monochromator graphite
_diffrn_radiation_type 'Cu K\a'
_diffrn_radiation_wavelength 1.54184
_diffrn_reflns_av_R_equivalents 0.027
_diffrn_reflns_av_sigmaI/netI 0.0367
_diffrn_reflns_limit_h_max 15
_diffrn_reflns_limit_h_min -13
_diffrn_reflns_limit_k_max 30
_diffrn_reflns_limit_k_min -30
_diffrn_reflns_limit_l_max 19
_diffrn_reflns_limit_l_min -19
_diffrn_reflns_number 71935
_diffrn_reflns_theta_full 73.480
_diffrn_reflns_theta_max 74.045
_diffrn_reflns_theta_min 3.364
_diffrn_standards_number 0
_exptl_absorpt_coefficient_mu 4.574
_exptl_absorpt_correction_T_max 0.71
_exptl_absorpt_correction_T_min 0.69
_exptl_absorpt_correction_type multi-scan
_exptl_absorpt_process_details 'CrysAlisPro, (Agilent, 2011)'
_exptl_crystal_colour 'clear pale yellow'
_exptl_crystal_density_diffrn 1.385
_exptl_crystal_density_method 'not measured'
_exptl_crystal_description block
_exptl_crystal_F_000 2000
_exptl_crystal_size_max 0.115
_exptl_crystal_size_mid 0.080
_exptl_crystal_size_min 0.076
_refine_diff_density_max 0.43
_refine_diff_density_min -0.39
_refine_ls_extinction_method None
_refine_ls_goodness_of_fit_ref 1.0204
_refine_ls_hydrogen_treatment mixed
_refine_ls_matrix_type full
_refine_ls_number_parameters 553
_refine_ls_number_reflns 9370
_refine_ls_number_restraints 0
_refine_ls_R_factor_all 0.0241
_refine_ls_R_factor_gt 0.0227
_refine_ls_shift/su_max 0.0027063
_refine_ls_shift/su_mean 0.0000787
_refine_ls_structure_factor_coef Fsqd
_refine_ls_weighting_details
;
 Method= Modified Sheldrick 
 w=1/[\s^2^(F^2^) + ( 0.03P)^2^ + 2.67P] 
 ,where P=(max(Fo^2^,0) + 2Fc^2^)/3 
;
_refine_ls_weighting_scheme calc
_refine_ls_wR_factor_all 0.0580
_refine_ls_wR_factor_gt 0.0571
_refine_ls_wR_factor_ref 0.0580
_reflns_limit_h_max 14
_reflns_limit_h_min -15
_reflns_limit_k_max 30
_reflns_limit_k_min 0
_reflns_limit_l_max 19
_reflns_limit_l_min 0
_reflns_number_gt 8891
_reflns_number_total 9370
_reflns_threshold_expression I>2.0\s(I)
_oxford_diffrn_Wilson_B_factor 1.36
_oxford_diffrn_Wilson_scale 0.13
_oxford_refine_ls_r_factor_ref 0.0241
_oxford_refine_ls_scale 2.746(10)
_oxford_reflns_number_all 9370
_oxford_reflns_threshold_expression_ref I>-10.0\s(I)
_oxford_structure_analysis_title 'xcalibur in C:\Users\Kathy\Docu At 21:42 on '
_cod_data_source_file c8dt04813d2.cif
_cod_data_source_block KMAb110b(2)
_cod_depositor_comments
;
The following automatic conversions were performed:

'_atom_sites_solution_primary' value 'Other' changed to 'other'
according to
/home/data/users/saulius/crontab/automatic-downloads/rss-feeds/RSC/lib/dictionaries/cif_core.dic
dictionary named 'cif_core.dic' version 2.4.2 from 2011-04-26.

Automatic conversion script
Id: cif_fix_values 4973 2017-02-22 13:04:09Z antanas 

 Adding full bibliography for 7048492--7048500.cif.
;
_cod_original_cell_volume 4633.35(3)
_cod_original_sg_symbol_H-M 'P 21/n '
_cod_original_formula_sum 'C49 H51 B1 N4 O2 P2 Ru1 S2'
_cod_database_code 7048492

loop_
_symmetry_equiv_pos_as_xyz
x,y,z
-x,-y,-z
x+1/2,-y+1/2,z+1/2
-x+1/2,y+1/2,-z+1/2

loop_
_atom_site_label
_atom_site_type_symbol
_atom_site_fract_x
_atom_site_fract_y
_atom_site_fract_z
_atom_site_U_iso_or_equiv
_atom_site_occupancy
_atom_site_adp_type
B1 B 0.68384(13) 0.45638(7) 0.71061(11) 0.0180 1.0000 Uani
Ru1 Ru 0.830663(8) 0.399475(4) 0.734715(6) 0.0147 1.0000 Uani
P1 P 1.01778(3) 0.357246(15) 0.75990(2) 0.0171 1.0000 Uani
P2 P 0.71391(3) 0.344315(15) 0.79815(2) 0.0164 1.0000 Uani
S1 S 0.91253(3) 0.469105(15) 0.64965(2) 0.0218 1.0000 Uani
S2 S 0.88629(3) 0.453311(15) 0.86693(2) 0.0191 1.0000 Uani
N1 N 0.77451(12) 0.53085(6) 0.53088(9) 0.0251 1.0000 Uani
N2 N 0.69329(10) 0.49008(5) 0.62709(8) 0.0200 1.0000 Uani
N3 N 0.69568(10) 0.49938(5) 0.78658(8) 0.0194 1.0000 Uani
N4 N 0.76037(12) 0.53910(6) 0.90889(9) 0.0242 1.0000 Uani
C1 C 0.79046(13) 0.49778(6) 0.60081(10) 0.0202 1.0000 Uani
C2 C 0.66260(14) 0.54363(7) 0.51197(11) 0.0277 1.0000 Uani
C3 C 0.61298(13) 0.51851(7) 0.57190(10) 0.0248 1.0000 Uani
C4 C 0.86043(16) 0.54672(9) 0.48199(12) 0.0352 1.0000 Uani
C5 C 0.77813(12) 0.49873(6) 0.85368(10) 0.0195 1.0000 Uani
C6 C 0.62362(13) 0.54157(7) 0.79999(11) 0.0251 1.0000 Uani
C7 C 0.66297(15) 0.56596(7) 0.87527(11) 0.0283 1.0000 Uani
C8 C 0.83059(17) 0.55004(8) 0.99070(12) 0.0366 1.0000 Uani
C21 C 1.13531(12) 0.40274(6) 0.74767(10) 0.0196 1.0000 Uani
C22 C 1.13644(13) 0.45675(7) 0.77793(10) 0.0222 1.0000 Uani
C23 C 1.22844(14) 0.49035(7) 0.77636(12) 0.0296 1.0000 Uani
C24 C 1.32066(14) 0.47002(8) 0.74589(12) 0.0316 1.0000 Uani
C25 C 1.32027(13) 0.41659(8) 0.71557(11) 0.0284 1.0000 Uani
C26 C 1.22782(13) 0.38326(7) 0.71560(10) 0.0238 1.0000 Uani
C27 C 1.03444(13) 0.30312(6) 0.68238(10) 0.0214 1.0000 Uani
C28 C 1.01794(13) 0.31740(7) 0.59546(10) 0.0231 1.0000 Uani
C29 C 1.02290(14) 0.27769(8) 0.53331(11) 0.0282 1.0000 Uani
C30 C 1.04317(16) 0.22303(8) 0.55638(12) 0.0331 1.0000 Uani
C31 C 1.05978(18) 0.20861(7) 0.64174(13) 0.0378 1.0000 Uani
C32 C 1.05553(16) 0.24826(7) 0.70476(11) 0.0311 1.0000 Uani
C33 C 1.07679(13) 0.32635(6) 0.86348(10) 0.0226 1.0000 Uani
C34 C 1.18592(17) 0.30728(9) 0.88256(13) 0.0394 1.0000 Uani
C35 C 1.22583(18) 0.28564(11) 0.96308(15) 0.0494 1.0000 Uani
C36 C 1.15887(19) 0.28320(9) 1.02494(13) 0.0428 1.0000 Uani
C37 C 1.05177(17) 0.30255(8) 1.00696(12) 0.0370 1.0000 Uani
C38 C 1.01121(14) 0.32384(7) 0.92621(11) 0.0266 1.0000 Uani
C41 C 0.66955(13) 0.37268(6) 0.89477(10) 0.0202 1.0000 Uani
C42 C 0.73709(13) 0.37057(7) 0.97493(11) 0.0255 1.0000 Uani
C43 C 0.70613(15) 0.39687(7) 1.04535(11) 0.0301 1.0000 Uani
C44 C 0.60808(16) 0.42635(7) 1.03659(11) 0.0311 1.0000 Uani
C45 C 0.54004(16) 0.42903(7) 0.95737(12) 0.0314 1.0000 Uani
C46 C 0.57088(15) 0.40247(7) 0.88699(11) 0.0258 1.0000 Uani
C47 C 0.75836(12) 0.27316(6) 0.82780(10) 0.0200 1.0000 Uani
C48 C 0.73441(13) 0.24461(7) 0.89902(10) 0.0246 1.0000 Uani
C49 C 0.75489(15) 0.18839(7) 0.90744(12) 0.0310 1.0000 Uani
C50 C 0.79923(17) 0.16001(7) 0.84529(14) 0.0377 1.0000 Uani
C51 C 0.82573(18) 0.18821(7) 0.77523(13) 0.0369 1.0000 Uani
C52 C 0.80579(14) 0.24439(7) 0.76675(11) 0.0264 1.0000 Uani
C53 C 0.57812(12) 0.32235(6) 0.73572(10) 0.0212 1.0000 Uani
C54 C 0.50842(14) 0.28866(7) 0.77498(12) 0.0281 1.0000 Uani
C55 C 0.41212(14) 0.26617(7) 0.72833(14) 0.0350 1.0000 Uani
C56 C 0.38392(14) 0.27720(8) 0.64167(14) 0.0362 1.0000 Uani
C57 C 0.45120(15) 0.31111(8) 0.60225(12) 0.0331 1.0000 Uani
C58 C 0.54714(13) 0.33395(7) 0.64886(11) 0.0254 1.0000 Uani
C101 C 0.5050(3) 0.11487(14) 0.7078(2) 0.0784 1.0000 Uani
C102 C 0.4697(3) 0.11599(12) 0.7931(2) 0.0680 1.0000 Uani
C103 C 0.3129(3) 0.11768(14) 0.86129(18) 0.0716 1.0000 Uani
C104 C 0.1905(3) 0.12303(16) 0.8481(2) 0.0835 1.0000 Uani
C105 C 0.78919(12) 0.36583(7) 0.63070(10) 0.0227 1.0000 Uani
O1 O 0.76757(11) 0.34672(6) 0.56304(8) 0.0349 1.0000 Uani
O101 O 0.35332(16) 0.12220(7) 0.78343(11) 0.0572 1.0000 Uani
H11 H 0.592(2) 0.4410(11) 0.7006(16) 0.0500 1.0000 Uiso
H21 H 0.6277 0.5658 0.4658 0.0324 1.0000 Uiso
H31 H 0.5361 0.5199 0.5754 0.0289 1.0000 Uiso
H41 H 0.8296 0.5701 0.4362 0.0430 1.0000 Uiso
H42 H 0.9181 0.5656 0.5183 0.0430 1.0000 Uiso
H43 H 0.8898 0.5146 0.4597 0.0430 1.0000 Uiso
H61 H 0.5579 0.5516 0.7623 0.0290 1.0000 Uiso
H71 H 0.6301 0.5958 0.9007 0.0332 1.0000 Uiso
H81 H 0.9037 0.5585 0.9816 0.0434 1.0000 Uiso
H82 H 0.8015 0.5803 1.0179 0.0434 1.0000 Uiso
H83 H 0.8325 0.5183 1.0261 0.0434 1.0000 Uiso
H221 H 1.0740 0.4707 0.7997 0.0262 1.0000 Uiso
H231 H 1.2281 0.5272 0.7963 0.0355 1.0000 Uiso
H241 H 1.3839 0.4928 0.7458 0.0375 1.0000 Uiso
H251 H 1.3834 0.4027 0.6947 0.0333 1.0000 Uiso
H261 H 1.2275 0.3469 0.6936 0.0285 1.0000 Uiso
H281 H 1.0036 0.3547 0.5791 0.0270 1.0000 Uiso
H291 H 1.0123 0.2879 0.4746 0.0335 1.0000 Uiso
H301 H 1.0452 0.1957 0.5137 0.0391 1.0000 Uiso
H311 H 1.0748 0.1713 0.6577 0.0443 1.0000 Uiso
H321 H 1.0667 0.2378 0.7634 0.0364 1.0000 Uiso
H341 H 1.2327 0.3090 0.8403 0.0466 1.0000 Uiso
H351 H 1.2998 0.2722 0.9755 0.0583 1.0000 Uiso
H361 H 1.1867 0.2685 1.0798 0.0506 1.0000 Uiso
H371 H 1.0057 0.3014 1.0497 0.0436 1.0000 Uiso
H381 H 0.9369 0.3369 0.9139 0.0315 1.0000 Uiso
H421 H 0.8052 0.3509 0.9813 0.0302 1.0000 Uiso
H431 H 0.7526 0.3945 1.0996 0.0355 1.0000 Uiso
H441 H 0.5875 0.4446 1.0846 0.0364 1.0000 Uiso
H451 H 0.4723 0.4490 0.9512 0.0371 1.0000 Uiso
H461 H 0.5241 0.4046 0.8328 0.0303 1.0000 Uiso
H481 H 0.7038 0.2638 0.9419 0.0292 1.0000 Uiso
H491 H 0.7385 0.1694 0.9563 0.0359 1.0000 Uiso
H501 H 0.8112 0.1214 0.8503 0.0446 1.0000 Uiso
H511 H 0.8579 0.1691 0.7330 0.0427 1.0000 Uiso
H521 H 0.8246 0.2635 0.7188 0.0310 1.0000 Uiso
H541 H 0.5271 0.2810 0.8344 0.0333 1.0000 Uiso
H551 H 0.3659 0.2432 0.7559 0.0413 1.0000 Uiso
H561 H 0.3188 0.2615 0.6096 0.0425 1.0000 Uiso
H571 H 0.4317 0.3189 0.5429 0.0392 1.0000 Uiso
H581 H 0.5920 0.3577 0.6213 0.0307 1.0000 Uiso
H1011 H 0.5833 0.1107 0.7137 0.0919 1.0000 Uiso
H1012 H 0.4697 0.0847 0.6761 0.0919 1.0000 Uiso
H1013 H 0.4835 0.1482 0.6782 0.0919 1.0000 Uiso
H1021 H 0.5048 0.1462 0.8249 0.0781 1.0000 Uiso
H1022 H 0.4910 0.0827 0.8228 0.0781 1.0000 Uiso
H1031 H 0.3446 0.1461 0.8989 0.0848 1.0000 Uiso
H1032 H 0.3333 0.0828 0.8864 0.0848 1.0000 Uiso
H1041 H 0.1699 0.1579 0.8231 0.0984 1.0000 Uiso
H1042 H 0.1642 0.1200 0.9012 0.0984 1.0000 Uiso
H1043 H 0.1585 0.0946 0.8107 0.0984 1.0000 Uiso

loop_
_atom_site_aniso_label
_atom_site_aniso_U_11
_atom_site_aniso_U_22
_atom_site_aniso_U_33
_atom_site_aniso_U_23
_atom_site_aniso_U_13
_atom_site_aniso_U_12
B1 0.0171(7) 0.0162(7) 0.0206(8) 0.0011(6) 0.0029(6) 0.0019(6)
Ru1 0.01500(6) 0.01428(6) 0.01501(6) 0.00025(4) 0.00338(4) 0.00063(3)
P1 0.01784(17) 0.01636(17) 0.01768(17) 0.00072(13) 0.00444(13) 0.00329(13)
P2 0.01657(16) 0.01595(16) 0.01702(16) -0.00061(13) 0.00419(13) -0.00060(12)
S1 0.01716(16) 0.02433(18) 0.02389(17) 0.00730(14) 0.00360(13) 0.00006(13)
S2 0.01825(16) 0.01931(16) 0.01941(16) -0.00247(12) 0.00219(12) 0.00100(12)
N1 0.0250(7) 0.0268(7) 0.0230(6) 0.0069(5) 0.0028(5) -0.0007(5)
N2 0.0187(6) 0.0207(6) 0.0199(6) 0.0013(5) 0.0008(5) 0.0015(5)
N3 0.0185(6) 0.0184(6) 0.0221(6) 0.0007(5) 0.0055(5) 0.0013(5)
N4 0.0281(7) 0.0213(6) 0.0236(7) -0.0040(5) 0.0055(5) 0.0014(5)
C1 0.0215(7) 0.0192(7) 0.0193(7) 0.0022(5) 0.0018(5) -0.0012(5)
C2 0.0269(8) 0.0288(8) 0.0253(8) 0.0062(6) -0.0017(6) 0.0038(6)
C3 0.0224(7) 0.0263(8) 0.0240(8) 0.0012(6) -0.0015(6) 0.0029(6)
C4 0.0323(9) 0.0438(10) 0.0307(9) 0.0165(8) 0.0082(7) -0.0019(8)
C5 0.0214(7) 0.0177(7) 0.0203(7) -0.0007(5) 0.0065(6) -0.0019(5)
C6 0.0241(7) 0.0207(7) 0.0313(8) 0.0019(6) 0.0073(6) 0.0048(6)
C7 0.0308(8) 0.0218(8) 0.0339(9) -0.0023(6) 0.0101(7) 0.0062(6)
C8 0.0468(11) 0.0332(9) 0.0276(9) -0.0129(7) -0.0004(8) 0.0032(8)
C21 0.0168(7) 0.0226(7) 0.0187(7) 0.0028(5) 0.0013(5) 0.0028(5)
C22 0.0182(7) 0.0252(8) 0.0228(7) -0.0007(6) 0.0019(6) 0.0010(6)
C23 0.0247(8) 0.0277(8) 0.0355(9) -0.0051(7) 0.0020(7) -0.0036(6)
C24 0.0200(8) 0.0383(10) 0.0360(9) -0.0012(7) 0.0033(7) -0.0072(7)
C25 0.0169(7) 0.0403(10) 0.0283(8) 0.0004(7) 0.0045(6) 0.0028(7)
C26 0.0200(7) 0.0268(8) 0.0243(7) 0.0008(6) 0.0033(6) 0.0049(6)
C27 0.0209(7) 0.0202(7) 0.0244(7) -0.0017(6) 0.0077(6) 0.0013(6)
C28 0.0221(7) 0.0233(7) 0.0254(8) -0.0008(6) 0.0084(6) 0.0024(6)
C29 0.0263(8) 0.0343(9) 0.0255(8) -0.0050(7) 0.0082(6) 0.0020(7)
C30 0.0370(9) 0.0293(9) 0.0362(9) -0.0120(7) 0.0152(8) 0.0008(7)
C31 0.0544(12) 0.0205(8) 0.0423(10) -0.0026(7) 0.0194(9) 0.0071(8)
C32 0.0446(10) 0.0225(8) 0.0289(8) 0.0007(7) 0.0139(7) 0.0072(7)
C33 0.0249(8) 0.0200(7) 0.0223(7) 0.0011(6) 0.0026(6) 0.0039(6)
C34 0.0330(10) 0.0536(12) 0.0324(10) 0.0125(9) 0.0074(8) 0.0195(9)
C35 0.0385(11) 0.0632(14) 0.0439(12) 0.0193(10) -0.0010(9) 0.0238(10)
C36 0.0543(12) 0.0416(11) 0.0293(9) 0.0170(8) -0.0026(8) 0.0083(9)
C37 0.0455(11) 0.0399(10) 0.0263(9) 0.0107(8) 0.0082(8) -0.0010(8)
C38 0.0279(8) 0.0269(8) 0.0251(8) 0.0049(6) 0.0042(6) -0.0005(6)
C41 0.0224(7) 0.0183(7) 0.0215(7) -0.0010(5) 0.0082(6) -0.0030(6)
C42 0.0224(7) 0.0303(8) 0.0251(8) -0.0044(6) 0.0072(6) -0.0034(6)
C43 0.0331(9) 0.0351(9) 0.0232(8) -0.0076(7) 0.0082(7) -0.0090(7)
C44 0.0419(10) 0.0264(8) 0.0290(8) -0.0068(7) 0.0173(7) -0.0032(7)
C45 0.0386(9) 0.0247(8) 0.0346(9) 0.0005(7) 0.0167(8) 0.0084(7)
C46 0.0305(8) 0.0232(8) 0.0254(8) 0.0023(6) 0.0090(7) 0.0045(6)
C47 0.0185(7) 0.0181(7) 0.0229(7) -0.0002(6) 0.0023(5) -0.0009(5)
C48 0.0237(7) 0.0251(8) 0.0250(8) 0.0033(6) 0.0044(6) 0.0004(6)
C49 0.0333(9) 0.0263(8) 0.0329(9) 0.0101(7) 0.0037(7) -0.0008(7)
C50 0.0452(11) 0.0198(8) 0.0485(11) 0.0056(7) 0.0091(9) 0.0046(7)
C51 0.0507(11) 0.0206(8) 0.0425(10) -0.0023(7) 0.0165(9) 0.0058(8)
C52 0.0318(8) 0.0203(8) 0.0281(8) -0.0009(6) 0.0081(7) 0.0004(6)
C53 0.0183(7) 0.0178(7) 0.0274(8) -0.0049(6) 0.0037(6) 0.0005(5)
C54 0.0221(8) 0.0232(8) 0.0385(9) 0.0027(7) 0.0039(7) -0.0003(6)
C55 0.0218(8) 0.0240(8) 0.0592(12) -0.0036(8) 0.0069(8) -0.0036(6)
C56 0.0210(8) 0.0327(9) 0.0524(11) -0.0183(8) -0.0015(7) -0.0010(7)
C57 0.0259(8) 0.0396(10) 0.0316(9) -0.0133(7) -0.0018(7) 0.0037(7)
C58 0.0206(7) 0.0286(8) 0.0266(8) -0.0066(6) 0.0029(6) 0.0021(6)
C101 0.090(2) 0.0607(18) 0.084(2) 0.0008(16) 0.0136(18) -0.0053(16)
C102 0.0757(19) 0.0521(15) 0.0682(18) -0.0011(13) -0.0112(15) 0.0051(13)
C103 0.088(2) 0.0729(19) 0.0477(15) 0.0036(13) -0.0053(14) 0.0042(16)
C104 0.093(2) 0.084(2) 0.069(2) -0.0151(17) 0.0014(18) 0.0142(19)
C105 0.0177(7) 0.0248(7) 0.0267(8) 0.0027(6) 0.0070(6) 0.0000(6)
O1 0.0322(6) 0.0511(8) 0.0220(6) -0.0141(5) 0.0062(5) -0.0072(6)
O101 0.0745(12) 0.0414(9) 0.0498(9) 0.0018(7) -0.0069(8) 0.0029(8)

loop_
_atom_type_symbol
_atom_type_scat_dispersion_real
_atom_type_scat_dispersion_imag
_atom_type_scat_Cromer_Mann_a1
_atom_type_scat_Cromer_Mann_b1
_atom_type_scat_Cromer_Mann_a2
_atom_type_scat_Cromer_Mann_b2
_atom_type_scat_Cromer_Mann_a3
_atom_type_scat_Cromer_Mann_b3
_atom_type_scat_Cromer_Mann_a4
_atom_type_scat_Cromer_Mann_b4
_atom_type_scat_Cromer_Mann_c
_atom_type_scat_source
C 0.0181 0.0091 2.3100 20.8439 1.0200 10.2075 1.5886 0.5687 0.8650 51.6512 0.2156 'International Tables Vol C 4.2.6.8 and 6.1.1.4'
H 0.0000 0.0000 0.4930 10.5109 0.3229 26.1257 0.1402 3.1424 0.0408 57.7998 0.0030 'International Tables Vol C 4.2.6.8 and 6.1.1.4'
N 0.0311 0.0180 12.2126 0.0057 3.1322 9.8933 2.0125 28.9975 1.1663 0.5826 -11.5290 'International Tables Vol C 4.2.6.8 and 6.1.1.4'
S 0.3331 0.5567 6.9053 1.4679 5.2034 22.2151 1.4379 0.2536 1.5863 56.1720 0.8669 'International Tables Vol C 4.2.6.8 and 6.1.1.4'
B 0.0090 0.0039 2.0545 23.2185 1.3326 1.0210 1.0979 60.3498 0.7068 0.1403 -0.1932 'International Tables Vol C 4.2.6.8 and 6.1.1.4'
P 0.2955 0.4335 6.4345 1.9067 4.1791 27.1570 1.7800 0.5260 1.4908 68.1645 1.1149 'International Tables Vol C 4.2.6.8 and 6.1.1.4'
O 0.0492 0.0322 3.0485 13.2771 2.2868 5.7011 1.5463 0.3239 0.8670 32.9089 0.2508 'International Tables Vol C 4.2.6.8 and 6.1.1.4'
Ru 0.0552 3.2960 19.2674 0.8085 12.9182 8.4347 4.8634 24.7997 1.5676 94.2928 5.3787 'International Tables Vol C 4.2.6.8 and 6.1.1.4'

loop_
_geom_angle_atom_site_label_1
_geom_angle_atom_site_label_2
_geom_angle_atom_site_label_3
_geom_angle
_geom_angle_publ_flag
Ru1 B1 N2 107.17(9) yes
Ru1 B1 N3 107.87(9) yes
N2 B1 N3 106.57(12) yes
Ru1 B1 H11 123.3(13) no
N2 B1 H11 104.7(12) no
N3 B1 H11 106.1(12) no
B1 Ru1 P1 166.36(4) yes
B1 Ru1 P2 84.13(4) yes
P1 Ru1 P2 108.061(13) yes
B1 Ru1 S1 82.53(4) yes
P1 Ru1 S1 85.734(12) yes
P2 Ru1 S1 165.856(13) yes
B1 Ru1 S2 85.32(4) yes
P1 Ru1 S2 88.010(12) yes
P2 Ru1 S2 92.396(13) yes
S1 Ru1 S2 91.163(13) yes
B1 Ru1 C105 91.55(6) yes
P1 Ru1 C105 94.07(5) yes
P2 Ru1 C105 91.91(5) yes
S1 Ru1 C105 83.80(5) yes
S2 Ru1 C105 174.39(5) yes
Ru1 P1 C21 116.61(5) yes
Ru1 P1 C27 113.00(5) yes
C21 P1 C27 100.65(7) yes
Ru1 P1 C33 121.87(5) yes
C21 P1 C33 98.09(7) yes
C27 P1 C33 103.54(7) yes
Ru1 P2 C41 115.68(5) yes
Ru1 P2 C47 118.51(5) yes
C41 P2 C47 104.68(7) yes
Ru1 P2 C53 119.73(5) yes
C41 P2 C53 100.95(7) yes
C47 P2 C53 93.76(7) yes
Ru1 S1 C1 97.13(5) yes
Ru1 S2 C5 98.00(5) yes
C1 N1 C2 108.24(13) yes
C1 N1 C4 124.92(14) yes
C2 N1 C4 126.74(14) yes
B1 N2 C1 121.79(12) yes
B1 N2 C3 130.24(13) yes
C1 N2 C3 107.88(13) yes
B1 N3 C5 123.96(12) yes
B1 N3 C6 128.49(13) yes
C5 N3 C6 107.46(13) yes
C5 N4 C7 108.17(13) yes
C5 N4 C8 124.96(14) yes
C7 N4 C8 126.82(14) yes
S1 C1 N1 127.41(12) yes
S1 C1 N2 123.77(11) yes
N1 C1 N2 108.82(13) yes
N1 C2 C3 106.72(14) yes
N1 C2 H21 126.5 no
C3 C2 H21 126.8 no
N2 C3 C2 108.34(14) yes
N2 C3 H31 125.7 no
C2 C3 H31 125.9 no
N1 C4 H41 109.6 no
N1 C4 H42 109.5 no
H41 C4 H42 109.5 no
N1 C4 H43 109.3 no
H41 C4 H43 109.5 no
H42 C4 H43 109.4 no
S2 C5 N4 126.26(12) yes
S2 C5 N3 124.81(11) yes
N4 C5 N3 108.92(13) yes
N3 C6 C7 108.48(14) yes
N3 C6 H61 125.8 no
C7 C6 H61 125.8 no
N4 C7 C6 106.97(14) yes
N4 C7 H71 126.4 no
C6 C7 H71 126.7 no
N4 C8 H81 109.6 no
N4 C8 H82 109.6 no
H81 C8 H82 109.5 no
N4 C8 H83 109.3 no
H81 C8 H83 109.4 no
H82 C8 H83 109.5 no
P1 C21 C22 119.35(12) yes
P1 C21 C26 121.68(12) yes
C22 C21 C26 118.74(14) yes
C21 C22 C23 120.47(15) yes
C21 C22 H221 119.8 no
C23 C22 H221 119.7 no
C22 C23 C24 120.10(16) yes
C22 C23 H231 120.0 no
C24 C23 H231 119.9 no
C23 C24 C25 119.87(16) yes
C23 C24 H241 120.0 no
C25 C24 H241 120.1 no
C24 C25 C26 120.17(15) yes
C24 C25 H251 119.8 no
C26 C25 H251 120.0 no
C21 C26 C25 120.63(15) yes
C21 C26 H261 119.7 no
C25 C26 H261 119.7 no
P1 C27 C28 117.80(12) yes
P1 C27 C32 123.54(12) yes
C28 C27 C32 118.53(15) yes
C27 C28 C29 120.59(15) yes
C27 C28 H281 119.6 no
C29 C28 H281 119.9 no
C28 C29 C30 120.35(16) yes
C28 C29 H291 119.9 no
C30 C29 H291 119.8 no
C29 C30 C31 119.47(16) yes
C29 C30 H301 120.4 no
C31 C30 H301 120.2 no
C30 C31 C32 120.64(17) yes
C30 C31 H311 119.6 no
C32 C31 H311 119.8 no
C31 C32 C27 120.42(16) yes
C31 C32 H321 119.9 no
C27 C32 H321 119.7 no
P1 C33 C34 123.22(13) yes
P1 C33 C38 118.20(12) yes
C34 C33 C38 118.53(15) yes
C33 C34 C35 120.09(18) yes
C33 C34 H341 119.8 no
C35 C34 H341 120.1 no
C34 C35 C36 120.59(18) yes
C34 C35 H351 119.8 no
C36 C35 H351 119.6 no
C35 C36 C37 119.64(17) yes
C35 C36 H361 120.1 no
C37 C36 H361 120.2 no
C36 C37 C38 119.95(18) yes
C36 C37 H371 119.9 no
C38 C37 H371 120.1 no
C37 C38 C33 121.19(16) yes
C37 C38 H381 119.7 no
C33 C38 H381 119.1 no
P2 C41 C42 122.12(12) yes
P2 C41 C46 119.34(12) yes
C42 C41 C46 118.17(14) yes
C41 C42 C43 120.95(16) yes
C41 C42 H421 119.4 no
C43 C42 H421 119.7 no
C42 C43 C44 120.21(17) yes
C42 C43 H431 119.7 no
C44 C43 H431 120.1 no
C43 C44 C45 119.65(15) yes
C43 C44 H441 120.1 no
C45 C44 H441 120.2 no
C44 C45 C46 120.09(16) yes
C44 C45 H451 119.9 no
C46 C45 H451 120.0 no
C41 C46 C45 120.93(16) yes
C41 C46 H461 119.4 no
C45 C46 H461 119.7 no
P2 C47 C48 125.29(12) yes
P2 C47 C52 115.51(12) yes
C48 C47 C52 118.55(14) yes
C47 C48 C49 120.46(16) yes
C47 C48 H481 119.6 no
C49 C48 H481 120.0 no
C48 C49 C50 120.44(16) yes
C48 C49 H491 119.8 no
C50 C49 H491 119.8 no
C49 C50 C51 119.57(16) yes
C49 C50 H501 120.3 no
C51 C50 H501 120.1 no
C50 C51 C52 120.15(17) yes
C50 C51 H511 120.0 no
C52 C51 H511 119.9 no
C47 C52 C51 120.79(16) yes
C47 C52 H521 119.5 no
C51 C52 H521 119.7 no
P2 C53 C54 119.06(12) yes
P2 C53 C58 122.59(12) yes
C54 C53 C58 118.09(15) yes
C53 C54 C55 121.10(17) yes
C53 C54 H541 119.4 no
C55 C54 H541 119.5 no
C54 C55 C56 119.98(17) yes
C54 C55 H551 120.0 no
C56 C55 H551 120.0 no
C55 C56 C57 119.56(16) yes
C55 C56 H561 120.1 no
C57 C56 H561 120.3 no
C56 C57 C58 120.57(17) yes
C56 C57 H571 119.7 no
C58 C57 H571 119.8 no
C53 C58 C57 120.67(16) yes
C53 C58 H581 119.5 no
C57 C58 H581 119.8 no
C102 C101 H1011 110.6 no
C102 C101 H1012 108.6 no
H1011 C101 H1012 109.4 no
C102 C101 H1013 109.5 no
H1011 C101 H1013 109.3 no
H1012 C101 H1013 109.4 no
C101 C102 O101 110.0(3) yes
C101 C102 H1021 108.9 no
O101 C102 H1021 109.4 no
C101 C102 H1022 109.8 no
O101 C102 H1022 109.4 no
H1021 C102 H1022 109.4 no
C104 C103 O101 111.2(2) yes
C104 C103 H1031 108.8 no
O101 C103 H1031 109.0 no
C104 C103 H1032 109.0 no
O101 C103 H1032 109.3 no
H1031 C103 H1032 109.4 no
C103 C104 H1041 109.2 no
C103 C104 H1042 110.4 no
H1041 C104 H1042 109.4 no
C103 C104 H1043 109.0 no
H1041 C104 H1043 109.4 no
H1042 C104 H1043 109.4 no
Ru1 C105 O1 175.76(14) yes
C102 O101 C103 112.9(2) yes

loop_
_geom_bond_atom_site_label_1
_geom_bond_atom_site_label_2
_geom_bond_distance
_geom_bond_publ_flag
B1 Ru1 2.2463(16) yes
B1 N2 1.576(2) yes
B1 N3 1.582(2) yes
B1 H11 1.17(2) no
Ru1 P1 2.4766(4) yes
Ru1 P2 2.3045(4) yes
Ru1 S1 2.4737(4) yes
Ru1 S2 2.4669(4) yes
Ru1 C105 1.8336(16) yes
P1 C21 1.8470(16) yes
P1 C27 1.8328(16) yes
P1 C33 1.8392(16) yes
P2 C41 1.8392(15) yes
P2 C47 1.8488(15) yes
P2 C53 1.8631(15) yes
S1 C1 1.7104(15) yes
S2 C5 1.7074(15) yes
N1 C1 1.356(2) yes
N1 C2 1.385(2) yes
N1 C4 1.455(2) yes
N2 C1 1.334(2) yes
N2 C3 1.3857(19) yes
N3 C5 1.338(2) yes
N3 C6 1.390(2) yes
N4 C5 1.355(2) yes
N4 C7 1.384(2) yes
N4 C8 1.455(2) yes
C2 C3 1.353(2) yes
C2 H21 0.950 no
C3 H31 0.950 no
C4 H41 0.950 no
C4 H42 0.950 no
C4 H43 0.950 no
C6 C7 1.347(2) yes
C6 H61 0.950 no
C7 H71 0.950 no
C8 H81 0.950 no
C8 H82 0.950 no
C8 H83 0.950 no
C21 C22 1.396(2) yes
C21 C26 1.396(2) yes
C22 C23 1.392(2) yes
C22 H221 0.950 no
C23 C24 1.387(3) yes
C23 H231 0.950 no
C24 C25 1.383(3) yes
C24 H241 0.950 no
C25 C26 1.389(2) yes
C25 H251 0.950 no
C26 H261 0.950 no
C27 C28 1.401(2) yes
C27 C32 1.392(2) yes
C28 C29 1.386(2) yes
C28 H281 0.950 no
C29 C30 1.388(3) yes
C29 H291 0.950 no
C30 C31 1.378(3) yes
C30 H301 0.950 no
C31 C32 1.394(2) yes
C31 H311 0.950 no
C32 H321 0.950 no
C33 C34 1.396(2) yes
C33 C38 1.376(2) yes
C34 C35 1.391(3) yes
C34 H341 0.950 no
C35 C36 1.377(3) yes
C35 H351 0.950 no
C36 C37 1.375(3) yes
C36 H361 0.950 no
C37 C38 1.392(2) yes
C37 H371 0.950 no
C38 H381 0.950 no
C41 C42 1.396(2) yes
C41 C46 1.394(2) yes
C42 C43 1.390(2) yes
C42 H421 0.950 no
C43 C44 1.383(3) yes
C43 H431 0.950 no
C44 C45 1.387(3) yes
C44 H441 0.950 no
C45 C46 1.392(2) yes
C45 H451 0.950 no
C46 H461 0.950 no
C47 C48 1.395(2) yes
C47 C52 1.394(2) yes
C48 C49 1.391(2) yes
C48 H481 0.950 no
C49 C50 1.383(3) yes
C49 H491 0.950 no
C50 C51 1.387(3) yes
C50 H501 0.950 no
C51 C52 1.389(2) yes
C51 H511 0.950 no
C52 H521 0.950 no
C53 C54 1.398(2) yes
C53 C58 1.394(2) yes
C54 C55 1.393(2) yes
C54 H541 0.950 no
C55 C56 1.385(3) yes
C55 H551 0.950 no
C56 C57 1.383(3) yes
C56 H561 0.950 no
C57 C58 1.393(2) yes
C57 H571 0.950 no
C58 H581 0.950 no
C101 C102 1.484(5) yes
C101 H1011 0.951 no
C101 H1012 0.950 no
C101 H1013 0.951 no
C102 O101 1.413(4) yes
C102 H1021 0.951 no
C102 H1022 0.950 no
C103 C104 1.480(5) yes
C103 O101 1.406(4) yes
C103 H1031 0.950 no
C103 H1032 0.951 no
C104 H1041 0.950 no
C104 H1042 0.951 no
C104 H1043 0.950 no
C105 O1 1.157(2) yes

loop_
_geom_hbond_atom_site_label_D
_geom_hbond_atom_site_label_H
_geom_hbond_atom_site_label_A
_geom_hbond_angle_DHA
_geom_hbond_distance_DH
_geom_hbond_distance_HA
_geom_hbond_distance_DA
_geom_hbond_publ_flag
C58 H581 C105 132.20 0.950 2.396 3.115(3) yes
C58 H581 O1 134.78 0.950 2.484 3.225(3) yes
